data_7103522
loop_
_publ_author_name
'Boyd, Derek R'
'Sharma, Narain D'
'Sbircea, Lenuta'
'Murphy, Deirdre'
'Belhocine, Tayeb'
'Malone, John F'
'James, Stuart L'
'Allen, Christopher C R'
'Hamilton, John T G'

_publ_section_title
;
 Azaarene cis-dihydrodiol-derived 2,2'-bipyridine ligands for
 asymmetric allylic oxidation and cyclopropanation.
;
_journal_issue 43
_journal_name_full 'Chemical communications (Cambridge, England)'
_journal_page_first 5535
_journal_page_last 5537
_journal_paper_doi 10.1039/b814678k
_journal_year 2008
_chemical_absolute_configuration syn
_chemical_formula_moiety 'C24 H28 N2 O4'
_chemical_formula_sum 'C24 H28 N2 O4'
_chemical_formula_weight 408.48
_chemical_name_systematic
;
?
;
_space_group_IT_number 4
_symmetry_cell_setting monoclinic
_symmetry_space_group_name_Hall 'P 2yb'
_symmetry_space_group_name_H-M 'P 1 21 1'
_atom_sites_solution_hydrogens difmap
_atom_sites_solution_primary direct
_atom_sites_solution_secondary difmap
_audit_creation_method SHELXL-97
_cell_angle_alpha 90.00
_cell_angle_beta 93.59(2)
_cell_angle_gamma 90.00
_cell_formula_units_Z 2
_cell_length_a 10.103(4)
_cell_length_b 7.746(2)
_cell_length_c 13.929(4)
_cell_measurement_reflns_used 27
_cell_measurement_temperature 293(2)
_cell_measurement_theta_max 25.1
_cell_measurement_theta_min 6.0
_cell_volume 1088.0(6)
_computing_cell_refinement 'Bruker XSCANS'
_computing_data_collection 'Bruker XSCANS'
_computing_data_reduction 'Bruker XSCANS'
_computing_molecular_graphics 'Bruker SHELXTL'
_computing_publication_material 'SHELXL-97 (Sheldrick, 1997)'
_computing_structure_refinement 'SHELXL-97 (Sheldrick, 1997)'
_computing_structure_solution 'SHELXS-97 (Sheldrick, 1990)'
_diffrn_ambient_temperature 293(2)
_diffrn_measured_fraction_theta_full 1.000
_diffrn_measured_fraction_theta_max 1.000
_diffrn_measurement_device_type 'Bruker P4 diffractometer'
_diffrn_measurement_method 'omega scans'
_diffrn_radiation_monochromator graphite
_diffrn_radiation_source 'fine-focus sealed tube'
_diffrn_radiation_type MoK\a
_diffrn_radiation_wavelength 0.71073
_diffrn_reflns_av_R_equivalents 0.0306
_diffrn_reflns_av_sigmaI/netI 0.0433
_diffrn_reflns_limit_h_max 14
_diffrn_reflns_limit_h_min -1
_diffrn_reflns_limit_k_max 10
_diffrn_reflns_limit_k_min -1
_diffrn_reflns_limit_l_max 19
_diffrn_reflns_limit_l_min -19
_diffrn_reflns_number 4399
_diffrn_reflns_theta_full 30.00
_diffrn_reflns_theta_max 30.00
_diffrn_reflns_theta_min 2.02
_diffrn_standards_decay_% 0
_diffrn_standards_interval_count 97
_diffrn_standards_number 3
_exptl_absorpt_coefficient_mu 0.085
_exptl_absorpt_correction_type none
_exptl_crystal_colour colourless
_exptl_crystal_density_diffrn 1.247
_exptl_crystal_density_method 'not measured'
_exptl_crystal_description plates
_exptl_crystal_F_000 436
_exptl_crystal_size_max 0.8
_exptl_crystal_size_mid 0.8
_exptl_crystal_size_min 0.12
_refine_diff_density_max 0.298
_refine_diff_density_min -0.200
_refine_diff_density_rms 0.043
_refine_ls_abs_structure_details 'Flack H D (1983), Acta Cryst. A39, 876-881'
_refine_ls_abs_structure_Flack 10(10)
_refine_ls_extinction_coef 0.023(5)
_refine_ls_extinction_expression Fc^*^=kFc[1+0.001xFc^2^\l^3^/sin(2\q)]^-1/4^
_refine_ls_extinction_method SHELXL
_refine_ls_goodness_of_fit_ref 1.016
_refine_ls_hydrogen_treatment constr
_refine_ls_matrix_type full
_refine_ls_number_parameters 276
_refine_ls_number_reflns 3383
_refine_ls_number_restraints 1
_refine_ls_restrained_S_all 1.016
_refine_ls_R_factor_all 0.1029
_refine_ls_R_factor_gt 0.0577
_refine_ls_shift/su_max 0.001
_refine_ls_shift/su_mean 0.000
_refine_ls_structure_factor_coef Fsqd
_refine_ls_weighting_details 'calc w=1/[\s^2^(Fo^2^)+(0.0808P)^2^+0.1154P] where P=(Fo^2^+2Fc^2^)/3'
_refine_ls_weighting_scheme calc
_refine_ls_wR_factor_gt 0.1425
_refine_ls_wR_factor_ref 0.1679
_reflns_number_gt 2058
_reflns_number_total 3383
_reflns_threshold_expression >2sigma(I)
_cod_data_source_file b814678k.txt
_cod_data_source_block 2F
_cod_original_sg_symbol_H-M P2(1)
_cod_database_code 7103522

loop_
_symmetry_equiv_pos_as_xyz
'x, y, z'
'-x, y+1/2, -z'

loop_
_atom_site_label
_atom_site_type_symbol
_atom_site_fract_x
_atom_site_fract_y
_atom_site_fract_z
_atom_site_U_iso_or_equiv
_atom_site_adp_type
_atom_site_occupancy
_atom_site_symmetry_multiplicity
_atom_site_calc_flag
_atom_site_refinement_flags
_atom_site_disorder_assembly
_atom_site_disorder_group
N1 N 0.1963(2) 0.2551(3) 0.89746(16) 0.0484(6) Uani 1 1 d . . .
C2 C 0.2192(3) 0.2885(4) 0.9921(2) 0.0492(7) Uani 1 1 d . . .
C3 C 0.1230(3) 0.3580(5) 1.0478(2) 0.0530(8) Uani 1 1 d . . .
H3 H 0.1422 0.3822 1.1126 0.064 Uiso 1 1 calc R . .
C4 C -0.0011(4) 0.3903(5) 1.0054(3) 0.0555(8) Uani 1 1 d . . .
H4 H -0.0670 0.4353 1.0418 0.067 Uiso 1 1 calc R . .
C4A C -0.0283(3) 0.3559(4) 0.9082(2) 0.0504(7) Uani 1 1 d . . .
C5 C -0.1565(3) 0.3983(5) 0.8531(2) 0.0606(9) Uani 1 1 d . . .
H5A H -0.2113 0.4694 0.8920 0.073 Uiso 1 1 calc R . .
H5B H -0.2047 0.2931 0.8363 0.073 Uiso 1 1 calc R . .
C6 C -0.1245(4) 0.4953(5) 0.7621(3) 0.0681(10) Uani 1 1 d . . .
H6A H -0.2063 0.5310 0.7276 0.082 Uiso 1 1 calc R . .
H6B H -0.0737 0.5981 0.7794 0.082 Uiso 1 1 calc R . .
C7 C -0.0458(4) 0.3822(5) 0.6975(2) 0.0647(10) Uani 1 1 d . . .
H7 H -0.0001 0.4542 0.6521 0.078 Uiso 1 1 calc R . .
O7 O -0.1361(3) 0.2663(4) 0.6458(2) 0.0825(9) Uani 1 1 d . . .
C8 C 0.0546(3) 0.2582(5) 0.7507(2) 0.0540(8) Uani 1 1 d . . .
H8 H 0.1401 0.2647 0.7214 0.065 Uiso 1 1 calc R . .
O8 O -0.0020(3) 0.0912(3) 0.73448(16) 0.0641(7) Uani 1 1 d . . .
C8A C 0.0746(3) 0.2894(4) 0.8576(2) 0.0483(7) Uani 1 1 d . . .
C9 C -0.0793(4) 0.1001(6) 0.6455(2) 0.0723(11) Uani 1 1 d . . .
C10 C 0.0088(6) 0.0809(9) 0.5616(3) 0.113(2) Uani 1 1 d . . .
H10A H -0.0437 0.0942 0.5022 0.170 Uiso 1 1 calc R . .
H10B H 0.0491 -0.0313 0.5637 0.170 Uiso 1 1 calc R . .
H10C H 0.0767 0.1678 0.5659 0.170 Uiso 1 1 calc R . .
C11 C -0.1869(7) -0.0329(9) 0.6468(4) 0.117(2) Uani 1 1 d . . .
H11A H -0.2353 -0.0177 0.7034 0.175 Uiso 1 1 calc R . .
H11B H -0.1483 -0.1461 0.6474 0.175 Uiso 1 1 calc R . .
H11C H -0.2461 -0.0200 0.5906 0.175 Uiso 1 1 calc R . .
N1' N 0.3793(2) 0.2782(4) 1.12792(17) 0.0505(6) Uani 1 1 d . . .
C2' C 0.3572(3) 0.2544(4) 1.0328(2) 0.0489(7) Uani 1 1 d . . .
C3' C 0.4567(3) 0.2028(5) 0.9751(2) 0.0609(9) Uani 1 1 d . . .
H3' H 0.4385 0.1829 0.9097 0.073 Uiso 1 1 calc R . .
C4' C 0.5831(3) 0.1816(5) 1.0163(3) 0.0638(9) Uani 1 1 d . . .
H4' H 0.6515 0.1503 0.9781 0.077 Uiso 1 1 calc R . .
C4A' C 0.6095(3) 0.2067(4) 1.1145(2) 0.0550(8) Uani 1 1 d . . .
C5' C 0.7449(3) 0.1813(7) 1.1634(3) 0.0734(11) Uani 1 1 d . . .
H5'1 H 0.8116 0.2144 1.1197 0.088 Uiso 1 1 calc R . .
H5'2 H 0.7575 0.0601 1.1787 0.088 Uiso 1 1 calc R . .
C6' C 0.7635(4) 0.2874(6) 1.2551(3) 0.0808(12) Uani 1 1 d . . .
H6'1 H 0.8491 0.2611 1.2872 0.097 Uiso 1 1 calc R . .
H6'2 H 0.7621 0.4093 1.2391 0.097 Uiso 1 1 calc R . .
C7' C 0.6564(4) 0.2494(6) 1.3216(3) 0.0750(12) Uani 1 1 d . . .
H7' H 0.6693 0.3205 1.3796 0.090 Uiso 1 1 calc R . .
O7' O 0.6606(3) 0.0727(4) 1.3471(2) 0.0812(8) Uani 1 1 d . . .
C8' C 0.5160(3) 0.2765(6) 1.2762(3) 0.0624(9) Uani 1 1 d . . .
H8' H 0.4856 0.3926 1.2920 0.075 Uiso 1 1 calc R . .
O8' O 0.4430(2) 0.1555(4) 1.32396(17) 0.0755(8) Uani 1 1 d . . .
C8A' C 0.5019(3) 0.2517(4) 1.1675(2) 0.0506(7) Uani 1 1 d . . .
C9' C 0.5305(4) 0.0120(7) 1.3560(3) 0.0745(12) Uani 1 1 d . . .
C10' C 0.5015(6) -0.0204(8) 1.4595(3) 0.1002(16) Uani 1 1 d . . .
H10D H 0.5522 -0.1177 1.4836 0.150 Uiso 1 1 calc R . .
H10E H 0.4087 -0.0438 1.4633 0.150 Uiso 1 1 calc R . .
H10F H 0.5252 0.0798 1.4973 0.150 Uiso 1 1 calc R . .
C11' C 0.5040(6) -0.1380(9) 1.2922(4) 0.1129(19) Uani 1 1 d . . .
H11D H 0.5123 -0.1039 1.2265 0.169 Uiso 1 1 calc R . .
H11E H 0.4157 -0.1795 1.2996 0.169 Uiso 1 1 calc R . .
H11F H 0.5666 -0.2279 1.3088 0.169 Uiso 1 1 calc R . .

loop_
_atom_site_aniso_label
_atom_site_aniso_U_11
_atom_site_aniso_U_22
_atom_site_aniso_U_33
_atom_site_aniso_U_23
_atom_site_aniso_U_13
_atom_site_aniso_U_12
N1 0.0522(14) 0.0493(14) 0.0438(12) 0.0013(12) 0.0033(10) 0.0052(13)
C2 0.0573(16) 0.0444(16) 0.0459(14) 0.0094(13) 0.0030(12) 0.0020(14)
C3 0.0611(18) 0.0546(19) 0.0434(14) 0.0012(14) 0.0033(13) 0.0057(17)
C4 0.0584(16) 0.055(2) 0.0536(16) -0.0010(16) 0.0110(13) 0.0047(17)
C4A 0.0509(16) 0.0460(17) 0.0543(16) 0.0024(14) 0.0037(13) 0.0038(15)
C5 0.0561(18) 0.058(2) 0.067(2) -0.0067(17) -0.0011(15) 0.0105(17)
C6 0.076(2) 0.055(2) 0.072(2) 0.0054(19) -0.0139(18) 0.0131(19)
C7 0.080(2) 0.057(2) 0.0559(18) 0.0113(18) -0.0053(17) 0.009(2)
O7 0.097(2) 0.0742(18) 0.0716(17) -0.0081(15) -0.0342(15) 0.0232(16)
C8 0.0590(18) 0.059(2) 0.0434(15) 0.0037(15) -0.0007(13) 0.0041(17)
O8 0.0817(16) 0.0550(14) 0.0531(12) 0.0013(12) -0.0148(11) 0.0079(13)
C8A 0.0584(17) 0.0412(16) 0.0453(15) 0.0052(14) 0.0045(13) 0.0021(15)
C9 0.092(3) 0.071(2) 0.0518(19) -0.0025(19) -0.0181(17) 0.010(2)
C10 0.168(5) 0.116(4) 0.055(2) -0.017(3) 0.000(3) 0.035(4)
C11 0.134(5) 0.105(4) 0.105(4) -0.003(3) -0.040(3) -0.037(4)
N1' 0.0500(13) 0.0502(15) 0.0511(14) -0.0003(13) 0.0019(11) 0.0014(12)
C2' 0.0562(16) 0.0446(16) 0.0458(15) 0.0076(13) 0.0035(13) -0.0029(14)
C3' 0.067(2) 0.064(2) 0.0524(17) 0.0038(16) 0.0070(15) 0.0081(19)
C4' 0.0565(19) 0.069(2) 0.0680(19) 0.009(2) 0.0196(16) 0.0104(19)
C4A' 0.0498(16) 0.0489(19) 0.0666(19) 0.0070(16) 0.0062(14) 0.0001(15)
C5' 0.0463(17) 0.089(3) 0.085(2) 0.008(3) 0.0055(16) 0.002(2)
C6' 0.056(2) 0.072(3) 0.112(3) -0.008(3) -0.013(2) -0.012(2)
C7' 0.057(2) 0.086(3) 0.079(2) -0.020(2) -0.0189(18) 0.002(2)
O7' 0.0604(15) 0.086(2) 0.094(2) 0.0107(18) -0.0129(13) -0.0004(15)
C8' 0.0531(17) 0.075(2) 0.0577(18) -0.003(2) -0.0036(15) 0.0001(19)
O8' 0.0609(14) 0.098(2) 0.0658(14) 0.0115(16) -0.0074(11) -0.0025(16)
C8A' 0.0481(16) 0.0464(17) 0.0569(17) 0.0043(15) 0.0003(13) -0.0003(15)
C9' 0.066(2) 0.097(3) 0.059(2) -0.002(2) -0.0106(17) -0.011(2)
C10' 0.130(4) 0.106(4) 0.063(2) 0.019(3) -0.010(3) 0.003(3)
C11' 0.120(4) 0.105(4) 0.112(4) -0.026(4) -0.003(3) -0.020(4)

loop_
_atom_type_symbol
_atom_type_description
_atom_type_scat_dispersion_real
_atom_type_scat_dispersion_imag
_atom_type_scat_source
C C 0.0033 0.0000 'International Tables Vol C Tables 4.2.6.8 and 6.1.1.4'
H H 0.0000 0.0000 'International Tables Vol C Tables 4.2.6.8 and 6.1.1.4'
N N 0.0061 0.0000 'International Tables Vol C Tables 4.2.6.8 and 6.1.1.4'
O O 0.0106 0.0000 'International Tables Vol C Tables 4.2.6.8 and 6.1.1.4'

loop_
_geom_angle_atom_site_label_1
_geom_angle_atom_site_label_2
_geom_angle_atom_site_label_3
_geom_angle
_geom_angle_site_symmetry_1
_geom_angle_site_symmetry_3
_geom_angle_publ_flag
C8A N1 C2 117.5(3) . . ?
N1 C2 C3 122.5(3) . . ?
N1 C2 C2' 115.8(3) . . ?
C3 C2 C2' 121.6(3) . . ?
C4 C3 C2 118.8(3) . . ?
C4 C3 H3 120.6 . . ?
C2 C3 H3 120.6 . . ?
C3 C4 C4A 120.2(3) . . ?
C3 C4 H4 119.9 . . ?
C4A C4 H4 119.9 . . ?
C4 C4A C8A 117.1(3) . . ?
C4 C4A C5 124.6(3) . . ?
C8A C4A C5 118.1(3) . . ?
C4A C5 C6 108.2(3) . . ?
C4A C5 H5A 110.1 . . ?
C6 C5 H5A 110.1 . . ?
C4A C5 H5B 110.1 . . ?
C6 C5 H5B 110.1 . . ?
H5A C5 H5B 108.4 . . ?
C7 C6 C5 110.8(3) . . ?
C7 C6 H6A 109.5 . . ?
C5 C6 H6A 109.5 . . ?
C7 C6 H6B 109.5 . . ?
C5 C6 H6B 109.5 . . ?
H6A C6 H6B 108.1 . . ?
O7 C7 C6 108.5(3) . . ?
O7 C7 C8 103.1(3) . . ?
C6 C7 C8 115.2(3) . . ?
O7 C7 H7 109.9 . . ?
C6 C7 H7 109.9 . . ?
C8 C7 H7 109.9 . . ?
C9 O7 C7 109.0(3) . . ?
O8 C8 C8A 109.2(3) . . ?
O8 C8 C7 104.0(3) . . ?
C8A C8 C7 114.5(3) . . ?
O8 C8 H8 109.6 . . ?
C8A C8 H8 109.6 . . ?
C7 C8 H8 109.6 . . ?
C9 O8 C8 106.6(3) . . ?
N1 C8A C4A 123.9(3) . . ?
N1 C8A C8 116.0(3) . . ?
C4A C8A C8 120.1(3) . . ?
O7 C9 O8 104.0(3) . . ?
O7 C9 C11 109.4(4) . . ?
O8 C9 C11 108.3(4) . . ?
O7 C9 C10 110.5(4) . . ?
O8 C9 C10 110.4(4) . . ?
C11 C9 C10 113.8(5) . . ?
C9 C10 H10A 109.5 . . ?
C9 C10 H10B 109.5 . . ?
H10A C10 H10B 109.5 . . ?
C9 C10 H10C 109.5 . . ?
H10A C10 H10C 109.5 . . ?
H10B C10 H10C 109.5 . . ?
C9 C11 H11A 109.5 . . ?
C9 C11 H11B 109.5 . . ?
H11A C11 H11B 109.5 . . ?
C9 C11 H11C 109.5 . . ?
H11A C11 H11C 109.5 . . ?
H11B C11 H11C 109.5 . . ?
C8A' N1' C2' 118.5(3) . . ?
N1' C2' C3' 122.0(3) . . ?
N1' C2' C2 116.3(3) . . ?
C3' C2' C2 121.7(3) . . ?
C4' C3' C2' 118.8(3) . . ?
C4' C3' H3' 120.6 . . ?
C2' C3' H3' 120.6 . . ?
C3' C4' C4A' 120.6(3) . . ?
C3' C4' H4' 119.7 . . ?
C4A' C4' H4' 119.7 . . ?
C4' C4A' C8A' 116.6(3) . . ?
C4' C4A' C5' 122.7(3) . . ?
C8A' C4A' C5' 120.7(3) . . ?
C4A' C5' C6' 111.8(3) . . ?
C4A' C5' H5'1 109.3 . . ?
C6' C5' H5'1 109.3 . . ?
C4A' C5' H5'2 109.3 . . ?
C6' C5' H5'2 109.3 . . ?
H5'1 C5' H5'2 107.9 . . ?
C7' C6' C5' 110.9(3) . . ?
C7' C6' H6'1 109.5 . . ?
C5' C6' H6'1 109.5 . . ?
C7' C6' H6'2 109.5 . . ?
C5' C6' H6'2 109.5 . . ?
H6'1 C6' H6'2 108.0 . . ?
O7' C7' C6' 109.5(4) . . ?
O7' C7' C8' 104.4(4) . . ?
C6' C7' C8' 113.9(4) . . ?
O7' C7' H7' 109.6 . . ?
C6' C7' H7' 109.6 . . ?
C8' C7' H7' 109.6 . . ?
C9' O7' C7' 109.4(3) . . ?
O8' C8' C8A' 111.8(3) . . ?
O8' C8' C7' 102.5(3) . . ?
C8A' C8' C7' 114.8(3) . . ?
O8' C8' H8' 109.2 . . ?
C8A' C8' H8' 109.2 . . ?
C7' C8' H8' 109.2 . . ?
C8' O8' C9' 109.1(3) . . ?
N1' C8A' C4A' 123.5(3) . . ?
N1' C8A' C8' 114.6(3) . . ?
C4A' C8A' C8' 122.0(3) . . ?
O7' C9' C11' 110.2(4) . . ?
O7' C9' O8' 105.5(4) . . ?
C11' C9' O8' 109.2(4) . . ?
O7' C9' C10' 112.1(3) . . ?
C11' C9' C10' 113.9(5) . . ?
O8' C9' C10' 105.4(4) . . ?
C9' C10' H10D 109.5 . . ?
C9' C10' H10E 109.5 . . ?
H10D C10' H10E 109.5 . . ?
C9' C10' H10F 109.5 . . ?
H10D C10' H10F 109.5 . . ?
H10E C10' H10F 109.5 . . ?
C9' C11' H11D 109.5 . . ?
C9' C11' H11E 109.5 . . ?
H11D C11' H11E 109.5 . . ?
C9' C11' H11F 109.5 . . ?
H11D C11' H11F 109.5 . . ?
H11E C11' H11F 109.5 . . ?

loop_
_geom_bond_atom_site_label_1
_geom_bond_atom_site_label_2
_geom_bond_distance
_geom_bond_site_symmetry_2
_geom_bond_publ_flag
N1 C8A 1.344(4) . ?
N1 C2 1.349(4) . ?
C2 C3 1.390(5) . ?
C2 C2' 1.495(4) . ?
C3 C4 1.375(5) . ?
C3 H3 0.9300 . ?
C4 C4A 1.390(5) . ?
C4 H4 0.9300 . ?
C4A C8A 1.391(4) . ?
C4A C5 1.500(5) . ?
C5 C6 1.526(5) . ?
C5 H5A 0.9700 . ?
C5 H5B 0.9700 . ?
C6 C7 1.515(6) . ?
C6 H6A 0.9700 . ?
C6 H6B 0.9700 . ?
C7 O7 1.441(5) . ?
C7 C8 1.551(5) . ?
C7 H7 0.9800 . ?
O7 C9 1.409(5) . ?
C8 O8 1.427(5) . ?
C8 C8A 1.510(4) . ?
C8 H8 0.9800 . ?
O8 C9 1.425(4) . ?
C9 C11 1.499(7) . ?
C9 C10 1.520(6) . ?
C10 H10A 0.9600 . ?
C10 H10B 0.9600 . ?
C10 H10C 0.9600 . ?
C11 H11A 0.9600 . ?
C11 H11B 0.9600 . ?
C11 H11C 0.9600 . ?
N1' C8A' 1.340(4) . ?
N1' C2' 1.343(4) . ?
C2' C3' 1.385(5) . ?
C3' C4' 1.377(5) . ?
C3' H3' 0.9300 . ?
C4' C4A' 1.391(5) . ?
C4' H4' 0.9300 . ?
C4A' C8A' 1.396(4) . ?
C4A' C5' 1.502(5) . ?
C5' C6' 1.521(6) . ?
C5' H5'1 0.9700 . ?
C5' H5'2 0.9700 . ?
C6' C7' 1.496(6) . ?
C6' H6'1 0.9700 . ?
C6' H6'2 0.9700 . ?
C7' O7' 1.414(6) . ?
C7' C8' 1.531(5) . ?
C7' H7' 0.9800 . ?
O7' C9' 1.408(5) . ?
C8' O8' 1.388(5) . ?
C8' C8A' 1.524(5) . ?
C8' H8' 0.9800 . ?
O8' C9' 1.473(6) . ?
C9' C11' 1.477(7) . ?
C9' C10' 1.511(6) . ?
C10' H10D 0.9600 . ?
C10' H10E 0.9600 . ?
C10' H10F 0.9600 . ?
C11' H11D 0.9600 . ?
C11' H11E 0.9600 . ?
C11' H11F 0.9600 . ?

loop_
_geom_torsion_atom_site_label_1
_geom_torsion_atom_site_label_2
_geom_torsion_atom_site_label_3
_geom_torsion_atom_site_label_4
_geom_torsion
_geom_torsion_site_symmetry_1
_geom_torsion_site_symmetry_2
_geom_torsion_site_symmetry_3
_geom_torsion_site_symmetry_4
_geom_torsion_publ_flag
C8A N1 C2 C3 -0.9(5) . . . . ?
C8A N1 C2 C2' -177.9(3) . . . . ?
N1 C2 C3 C4 1.5(5) . . . . ?
C2' C2 C3 C4 178.4(3) . . . . ?
C2 C3 C4 C4A -0.9(5) . . . . ?
C3 C4 C4A C8A -0.3(5) . . . . ?
C3 C4 C4A C5 -175.2(3) . . . . ?
C4 C4A C5 C6 129.6(4) . . . . ?
C8A C4A C5 C6 -45.3(4) . . . . ?
C4A C5 C6 C7 63.1(4) . . . . ?
C5 C6 C7 O7 79.3(4) . . . . ?
C5 C6 C7 C8 -35.7(5) . . . . ?
C6 C7 O7 C9 -137.0(3) . . . . ?
C8 C7 O7 C9 -14.3(4) . . . . ?
O7 C7 C8 O8 -8.4(4) . . . . ?
C6 C7 C8 O8 109.6(4) . . . . ?
O7 C7 C8 C8A -127.5(3) . . . . ?
C6 C7 C8 C8A -9.5(5) . . . . ?
C8A C8 O8 C9 150.6(3) . . . . ?
C7 C8 O8 C9 28.0(4) . . . . ?
C2 N1 C8A C4A -0.4(5) . . . . ?
C2 N1 C8A C8 177.2(3) . . . . ?
C4 C4A C8A N1 0.9(5) . . . . ?
C5 C4A C8A N1 176.2(3) . . . . ?
C4 C4A C8A C8 -176.6(3) . . . . ?
C5 C4A C8A C8 -1.3(5) . . . . ?
O8 C8 C8A N1 96.1(3) . . . . ?
C7 C8 C8A N1 -147.8(3) . . . . ?
O8 C8 C8A C4A -86.2(4) . . . . ?
C7 C8 C8A C4A 29.9(5) . . . . ?
C7 O7 C9 O8 31.9(4) . . . . ?
C7 O7 C9 C11 147.4(4) . . . . ?
C7 O7 C9 C10 -86.6(4) . . . . ?
C8 O8 C9 O7 -37.4(4) . . . . ?
C8 O8 C9 C11 -153.7(4) . . . . ?
C8 O8 C9 C10 81.2(4) . . . . ?
C8A' N1' C2' C3' 0.4(5) . . . . ?
C8A' N1' C2' C2 -179.0(3) . . . . ?
N1 C2 C2' N1' -176.5(3) . . . . ?
C3 C2 C2' N1' 6.4(5) . . . . ?
N1 C2 C2' C3' 4.2(5) . . . . ?
C3 C2 C2' C3' -172.9(3) . . . . ?
N1' C2' C3' C4' -2.5(5) . . . . ?
C2 C2' C3' C4' 176.9(3) . . . . ?
C2' C3' C4' C4A' 1.8(6) . . . . ?
C3' C4' C4A' C8A' 0.7(6) . . . . ?
C3' C4' C4A' C5' 178.6(4) . . . . ?
C4' C4A' C5' C6' 154.9(4) . . . . ?
C8A' C4A' C5' C6' -27.4(5) . . . . ?
C4A' C5' C6' C7' 54.8(5) . . . . ?
C5' C6' C7' O7' 60.7(4) . . . . ?
C5' C6' C7' C8' -55.8(5) . . . . ?
C6' C7' O7' C9' -144.5(3) . . . . ?
C8' C7' O7' C9' -22.1(4) . . . . ?
O7' C7' C8' O8' 29.9(4) . . . . ?
C6' C7' C8' O8' 149.4(4) . . . . ?
O7' C7' C8' C8A' -91.5(4) . . . . ?
C6' C7' C8' C8A' 27.9(6) . . . . ?
C8A' C8' O8' C9' 96.6(3) . . . . ?
C7' C8' O8' C9' -26.9(4) . . . . ?
C2' N1' C8A' C4A' 2.4(5) . . . . ?
C2' N1' C8A' C8' -178.2(3) . . . . ?
C4' C4A' C8A' N1' -2.9(5) . . . . ?
C5' C4A' C8A' N1' 179.2(3) . . . . ?
C4' C4A' C8A' C8' 177.7(3) . . . . ?
C5' C4A' C8A' C8' -0.2(5) . . . . ?
O8' C8' C8A' N1' 64.8(4) . . . . ?
C7' C8' C8A' N1' -179.0(4) . . . . ?
O8' C8' C8A' C4A' -115.8(4) . . . . ?
C7' C8' C8A' C4A' 0.4(6) . . . . ?
C7' O7' C9' C11' 123.9(5) . . . . ?
C7' O7' C9' O8' 6.1(4) . . . . ?
C7' O7' C9' C10' -108.1(5) . . . . ?
C8' O8' C9' O7' 14.4(4) . . . . ?
C8' O8' C9' C11' -104.1(4) . . . . ?
C8' O8' C9' C10' 133.2(4) . . . . ?

loop_
_cod_related_entry_id
_cod_related_entry_database
_cod_related_entry_code
1 ChemSpider 30653075
